data_1548269
loop_
_publ_author_name
'Di Wu'
'Lingbing Kong'
'Yongxin Li'
'Rakesh Ganguly'
'Rei Kinjo'

_publ_section_title
;
 1,3,2,5-Diazadiborinine featuring nucleophilic and electrophilic boron
 centres
;
_journal_name_full 'Nature Communications'
_journal_page_first 7340
_journal_paper_doi 10.1038/ncomms8340
_journal_volume 6
_journal_year 2015
_chemical_formula_sum 'C23.5 H27 B2 Cl N2 O4'
_chemical_formula_weight 458.54
_space_group_crystal_system monoclinic
_space_group_IT_number 14
_space_group_name_Hall '-P 2ybc'
_space_group_name_H-M_alt 'P 1 21/c 1'
_symmetry_space_group_name_Hall '-P 2ybc'
_symmetry_space_group_name_H-M 'P 1 21/c 1'
_atom_sites_solution_hydrogens geom
_cell_angle_alpha 90
_cell_angle_beta 99.795(4)
_cell_angle_gamma 90
_cell_formula_units_Z 4
_cell_length_a 13.0170(16)
_cell_length_b 6.3932(8)
_cell_length_c 27.756(3)
_cell_measurement_reflns_used 2327
_cell_measurement_temperature 103.(2)
_cell_measurement_theta_max 24.5627
_cell_measurement_theta_min 2.9790
_cell_volume 2276.2(5)
_computing_cell_refinement 'SAINT V8.34A (Bruker AXS Inc., 2013)'
_computing_data_collection 'APEX2 (Bruker AXS Inc., 2014)'
_computing_data_reduction 'SAINT V8.34A (Bruker AXS Inc., 2013)'
_computing_molecular_graphics 'XP (Bruker AXS Inc., 2014)'
_computing_publication_material 'APEX2 (Bruker AXS Inc., 2014)'
_computing_structure_refinement 'SHELXL-2014/6 (Sheldrick, 2014)'
_diffrn_ambient_temperature 103.(2)
_diffrn_detector_area_resol_mean 8.3333
_diffrn_measured_fraction_theta_full 1.000
_diffrn_measured_fraction_theta_max 1.000
_diffrn_measurement_device_type 'CCD area detector'
_diffrn_measurement_method 'phi and omega scans'
_diffrn_radiation_monochromator graphite
_diffrn_radiation_type MoK\a
_diffrn_radiation_wavelength 0.71073
_diffrn_reflns_av_R_equivalents 0.1490
_diffrn_reflns_av_unetI/netI 0.1493
_diffrn_reflns_limit_h_max 15
_diffrn_reflns_limit_h_min -13
_diffrn_reflns_limit_k_max 7
_diffrn_reflns_limit_k_min -7
_diffrn_reflns_limit_l_max 32
_diffrn_reflns_limit_l_min -29
_diffrn_reflns_number 17919
_diffrn_reflns_theta_full 25.02
_diffrn_reflns_theta_max 25.02
_diffrn_reflns_theta_min 1.49
_diffrn_source 'fine-focus sealed tube'
_exptl_absorpt_coefficient_mu 0.202
_exptl_absorpt_correction_T_max 1.00
_exptl_absorpt_correction_T_min 0.73
_exptl_absorpt_correction_type multi-scan
_exptl_absorpt_process_details 'SADABS V2014/4 (Bruker AXS Inc.)'
_exptl_crystal_colour colourless
_exptl_crystal_density_diffrn 1.338
_exptl_crystal_density_method 'not measured'
_exptl_crystal_description plate
_exptl_crystal_F_000 964
_exptl_crystal_size_max 0.280
_exptl_crystal_size_mid 0.100
_exptl_crystal_size_min 0.020
_refine_diff_density_max 0.424
_refine_diff_density_min -0.480
_refine_ls_extinction_method none
_refine_ls_goodness_of_fit_ref 1.053
_refine_ls_hydrogen_treatment constr
_refine_ls_matrix_type full
_refine_ls_number_parameters 311
_refine_ls_number_reflns 4020
_refine_ls_number_restraints 310
_refine_ls_restrained_S_all 1.022
_refine_ls_R_factor_all 0.1746
_refine_ls_R_factor_gt 0.0730
_refine_ls_shift/su_max 0.000
_refine_ls_shift/su_mean 0.000
_refine_ls_structure_factor_coef Fsqd
_refine_ls_weighting_details 'w=1/[\s^2^(Fo^2^)+(0.1024P)^2^] where P=(Fo^2^+2Fc^2^)/3'
_refine_ls_weighting_scheme calc
_refine_ls_wR_factor_gt 0.1601
_refine_ls_wR_factor_ref 0.2232
_reflns_number_gt 2054
_reflns_number_total 4020
_reflns_threshold_expression 'I > 2\s(I)'
_cod_data_source_file ncomms8340-s6.cif
_cod_data_source_block V
_cod_original_formula_sum 'C23.50 H27 B2 Cl N2 O4'
_cod_database_code 1548269

loop_
_space_group_symop_operation_xyz
'x, y, z'
'-x, y+1/2, -z+1/2'
'-x, -y, -z'
'x, -y-1/2, z-1/2'

loop_
_atom_site_type_symbol
_atom_site_label
_atom_site_fract_x
_atom_site_fract_y
_atom_site_fract_z
_atom_site_U_iso_or_equiv
_atom_site_adp_type
_atom_site_calc_flag
_atom_site_refinement_flags_adp
_atom_site_refinement_flags_occupancy
_atom_site_refinement_flags_posn
_atom_site_occupancy
_atom_site_disorder_assembly
_atom_site_disorder_group
B B1 0.2895(4) 0.8011(8) 0.35050(19) 0.0144(12) Uani d U . . 1 . .
B B2 0.2520(4) 0.8027(8) 0.25125(19) 0.0150(12) Uani d U . . 1 . .
C C1 0.3135(4) 0.8157(7) 0.40838(16) 0.0168(11) Uani d U . . 1 . .
C C2 0.3230(4) 1.0122(8) 0.43156(17) 0.0224(12) Uani d U . . 1 . .
H H2 0.3106 1.1348 0.4121 0.027 Uiso calc U . R 1 . .
C C3 0.3499(4) 1.0326(8) 0.48195(17) 0.0260(13) Uani d U . . 1 . .
H H3 0.3554 1.1676 0.4965 0.031 Uiso calc U . R 1 . .
C C4 0.3688(4) 0.8561(8) 0.51092(17) 0.0268(13) Uani d U . . 1 . .
H H4 0.3885 0.8698 0.5453 0.032 Uiso calc U . R 1 . .
C C5 0.3590(4) 0.6605(8) 0.48986(17) 0.0241(13) Uani d U . . 1 . .
H H5 0.371 0.5389 0.5097 0.029 Uiso calc U . R 1 . .
C C6 0.3315(4) 0.6420(7) 0.43939(16) 0.0184(11) Uani d U . . 1 . .
H H6 0.3247 0.506 0.4254 0.022 Uiso calc U . R 1 . .
C C7 0.0923(4) 0.6027(7) 0.34421(17) 0.0170(11) Uani d U . . 1 . .
C C8 0.1069(4) 0.4348(8) 0.38392(18) 0.0278(13) Uani d U . . 1 . .
H H8A 0.15 0.3213 0.3744 0.042 Uiso calc U . R 1 . .
H H8B 0.0387 0.3791 0.3879 0.042 Uiso calc U . R 1 . .
H H8C 0.1413 0.496 0.4149 0.042 Uiso calc U . R 1 . .
C C9 0.0407(4) 0.7980(8) 0.35981(19) 0.0305(13) Uani d U . . 1 . .
H H9A 0.0881 0.8672 0.3863 0.046 Uiso calc U . R 1 . .
H H9B -0.0238 0.7597 0.3713 0.046 Uiso calc U . R 1 . .
H H9C 0.0246 0.8935 0.3319 0.046 Uiso calc U . R 1 . .
C C10 0.0323(4) 0.5098(8) 0.29682(17) 0.0266(13) Uani d U . . 1 . .
H H10A 0.0385 0.3555 0.297 0.032 Uiso calc U . R 1 . .
H H10B -0.0424 0.5479 0.2926 0.032 Uiso calc U . R 1 . .
C C11 0.1731(4) 0.6763(6) 0.27900(16) 0.0144(10) Uani d U . . 1 . .
C C12 0.3625(4) 0.7180(7) 0.27783(16) 0.0131(10) Uani d U . . 1 . .
C C13 0.5343(4) 0.6453(8) 0.29476(16) 0.0193(11) Uani d U . . 1 . .
H H13A 0.5802 0.7689 0.295 0.023 Uiso calc U . R 1 . .
H H13B 0.5746 0.5181 0.2898 0.023 Uiso calc U . R 1 . .
C C14 0.4903(3) 0.6310(7) 0.34319(16) 0.0140(10) Uani d U . . 1 . .
C C15 0.4878(4) 0.4058(7) 0.36016(18) 0.0233(12) Uani d U . . 1 . .
H H15A 0.459 0.4002 0.3905 0.035 Uiso calc U . R 1 . .
H H15B 0.5588 0.349 0.366 0.035 Uiso calc U . R 1 . .
H H15C 0.444 0.3227 0.335 0.035 Uiso calc U . R 1 . .
C C16 0.5506(4) 0.7726(7) 0.38214(17) 0.0232(13) Uani d U . . 1 . .
H H16A 0.5476 0.9171 0.3702 0.035 Uiso calc U . R 1 . .
H H16B 0.6234 0.7268 0.3894 0.035 Uiso calc U . R 1 . .
H H16C 0.5196 0.7652 0.4119 0.035 Uiso calc U . R 1 . .
C C17 0.2502(4) 1.0330(7) 0.27975(17) 0.0176(11) Uani d U . . 1 . .
C C18 0.2289(4) 0.7937(7) 0.19258(16) 0.0143(11) Uani d U . . 1 . .
C C19 0.2166(4) 0.9685(7) 0.16221(16) 0.0181(11) Uani d U . . 1 . .
H H19 0.2214 1.104 0.1765 0.022 Uiso calc U . R 1 . .
C C20 0.1972(4) 0.9494(7) 0.11121(16) 0.0197(12) Uani d U . . 1 . .
H H20 0.1884 1.0714 0.0914 0.024 Uiso calc U . R 1 . .
C C21 0.1909(4) 0.7555(7) 0.08974(17) 0.0186(12) Uani d U . . 1 . .
H H21 0.1779 0.7421 0.0552 0.022 Uiso calc U . R 1 . .
C C22 0.2037(4) 0.5789(8) 0.11936(17) 0.0252(13) Uani d U . . 1 . .
H H22 0.1999 0.4439 0.1049 0.03 Uiso calc U . R 1 . .
C C23 0.2220(4) 0.5976(8) 0.16939(16) 0.0215(12) Uani d U . . 1 . .
H H23 0.2302 0.4745 0.1889 0.026 Uiso calc U . R 1 . .
C C24 0.0411(14) 0.482(2) 0.9741(5) 0.072(4) Uani d U P D 0.5 A -1
H H24A 0.1101 0.5514 0.9781 0.086 Uiso calc U P R 0.5 A -1
H H24B 0.0163 0.4555 0.9389 0.086 Uiso calc U P R 0.5 A -1
Cl Cl1 0.0475(5) 0.2368(9) 1.00982(18) 0.0784(18) Uani d U P D 0.5 A -1
Cl Cl2 -0.0499(4) 0.6360(9) 0.9995(2) 0.0817(19) Uani d U P D 0.5 A -1
N N1 0.1906(3) 0.6657(5) 0.32668(13) 0.0138(9) Uani d U . . 1 . .
N N2 0.3819(3) 0.7103(6) 0.32567(13) 0.0150(9) Uani d U . . 1 . .
O O1 0.0812(2) 0.6013(5) 0.25752(11) 0.0191(8) Uani d U . . 1 . .
O O2 0.4422(2) 0.6647(5) 0.25612(10) 0.0155(8) Uani d U . . 1 . .
O O3 0.2697(2) 1.0174(4) 0.32923(10) 0.0152(8) Uani d U . . 1 . .
O O4 0.2349(3) 1.2035(5) 0.26136(11) 0.0237(9) Uani d U . . 1 . .

loop_
_atom_site_aniso_label
_atom_site_aniso_U_11
_atom_site_aniso_U_22
_atom_site_aniso_U_33
_atom_site_aniso_U_12
_atom_site_aniso_U_13
_atom_site_aniso_U_23
B1 0.015(3) 0.009(2) 0.019(2) -0.001(2) 0.003(2) 0.0000(19)
B2 0.014(3) 0.010(3) 0.020(2) 0.002(2) -0.002(2) -0.0010(19)
C1 0.013(3) 0.015(2) 0.022(2) -0.0008(19) 0.0000(19) 0.0001(18)
C2 0.024(3) 0.016(2) 0.025(3) 0.000(2) 0.001(2) -0.0033(19)
C3 0.037(4) 0.015(3) 0.023(3) 0.000(2) -0.002(2) -0.009(2)
C4 0.042(4) 0.022(3) 0.015(2) -0.003(2) 0.001(2) 0.002(2)
C5 0.033(3) 0.019(3) 0.019(2) -0.002(2) 0.002(2) 0.0037(19)
C6 0.026(3) 0.013(2) 0.017(2) -0.001(2) 0.003(2) -0.0020(18)
C7 0.010(2) 0.017(2) 0.024(2) -0.0031(19) 0.0036(18) 0.0021(19)
C8 0.025(3) 0.027(3) 0.030(3) -0.008(2) 0.003(2) 0.004(2)
C9 0.025(3) 0.026(3) 0.042(3) 0.002(2) 0.009(3) -0.003(2)
C10 0.022(3) 0.029(3) 0.028(3) -0.007(2) 0.002(2) 0.002(2)
C11 0.015(2) 0.004(2) 0.023(2) 0.0052(18) -0.0010(18) -0.0009(18)
C12 0.015(2) 0.007(2) 0.017(2) 0.0012(18) 0.0017(18) -0.0024(18)
C13 0.013(2) 0.021(3) 0.021(2) 0.004(2) -0.0047(18) 0.001(2)
C14 0.007(2) 0.014(2) 0.020(2) -0.0007(19) -0.0005(17) 0.0019(18)
C15 0.022(3) 0.011(2) 0.035(3) 0.006(2) -0.001(2) 0.003(2)
C16 0.017(3) 0.021(3) 0.029(3) 0.002(2) -0.004(2) -0.006(2)
C17 0.021(3) 0.012(2) 0.020(2) 0.001(2) 0.002(2) 0.0023(18)
C18 0.013(3) 0.011(2) 0.018(2) 0.0010(19) -0.0007(18) 0.0007(17)
C19 0.018(3) 0.015(2) 0.021(2) -0.002(2) 0.003(2) -0.0039(19)
C20 0.021(3) 0.019(3) 0.018(2) 0.000(2) 0.002(2) 0.0039(19)
C21 0.018(3) 0.021(3) 0.016(2) 0.000(2) 0.001(2) 0.0001(19)
C22 0.033(3) 0.019(3) 0.023(2) -0.003(2) 0.001(2) -0.003(2)
C23 0.024(3) 0.015(2) 0.023(2) 0.002(2) -0.001(2) 0.0009(19)
C24 0.107(10) 0.080(8) 0.024(7) 0.045(7) 0.001(7) 0.018(6)
Cl1 0.101(4) 0.089(4) 0.037(2) 0.016(4) -0.013(2) 0.016(3)
Cl2 0.083(3) 0.078(4) 0.069(4) 0.015(4) -0.027(3) -0.029(3)
N1 0.011(2) 0.011(2) 0.0188(19) 0.0003(16) 0.0019(15) 0.0011(15)
N2 0.011(2) 0.014(2) 0.0185(19) 0.0003(16) -0.0009(15) -0.0018(16)
O1 0.0161(19) 0.0188(18) 0.0204(17) -0.0021(15) -0.0022(14) -0.0002(14)
O2 0.0103(17) 0.0185(18) 0.0173(16) 0.0063(14) 0.0012(13) 0.0001(14)
O3 0.019(2) 0.0100(16) 0.0165(17) -0.0010(14) 0.0011(14) 0.0000(12)
O4 0.041(2) 0.0088(17) 0.0199(18) 0.0052(16) 0.0022(16) 0.0012(14)

loop_
_atom_type_symbol
_atom_type_description
_atom_type_scat_dispersion_real
_atom_type_scat_dispersion_imag
_atom_type_scat_source
C C 0.0033 0.0016 'International Tables Vol C Tables 4.2.6.8 and 6.1.1.4'
H H 0.0000 0.0000 'International Tables Vol C Tables 4.2.6.8 and 6.1.1.4'
B B 0.0013 0.0007 'International Tables Vol C Tables 4.2.6.8 and 6.1.1.4'
N N 0.0061 0.0033 'International Tables Vol C Tables 4.2.6.8 and 6.1.1.4'
O O 0.0106 0.0060 'International Tables Vol C Tables 4.2.6.8 and 6.1.1.4'
Cl Cl 0.1484 0.1585 'International Tables Vol C Tables 4.2.6.8 and 6.1.1.4'

loop_
_geom_angle_atom_site_label_1
_geom_angle_atom_site_label_2
_geom_angle_atom_site_label_3
_geom_angle_site_symmetry_1
_geom_angle_site_symmetry_3
_geom_angle
O3 B1 C1 . . 109.5(4)
O3 B1 N2 . . 104.8(4)
C1 B1 N2 . . 115.2(4)
O3 B1 N1 . . 105.2(3)
C1 B1 N1 . . 117.2(4)
N2 B1 N1 . . 103.8(3)
C12 B2 C11 . . 102.0(4)
C12 B2 C18 . . 117.0(4)
C11 B2 C18 . . 116.4(4)
C12 B2 C17 . . 99.4(4)
C11 B2 C17 . . 98.9(4)
C18 B2 C17 . . 119.7(4)
C6 C1 C2 . . 115.8(4)
C6 C1 B1 . . 124.0(4)
C2 C1 B1 . . 120.2(4)
C3 C2 C1 . . 122.1(5)
C4 C3 C2 . . 119.9(5)
C5 C4 C3 . . 120.0(4)
C4 C5 C6 . . 119.6(4)
C5 C6 C1 . . 122.6(4)
N1 C7 C9 . . 108.4(4)
N1 C7 C8 . . 114.5(4)
C9 C7 C8 . . 112.3(4)
N1 C7 C10 . . 99.4(4)
C9 C7 C10 . . 112.3(4)
C8 C7 C10 . . 109.3(4)
O1 C10 C7 . . 105.1(4)
N1 C11 O1 . . 115.1(4)
N1 C11 B2 . . 119.9(4)
O1 C11 B2 . . 124.5(4)
N2 C12 O2 . . 114.8(4)
N2 C12 B2 . . 119.0(4)
O2 C12 B2 . . 126.1(4)
O2 C13 C14 . . 105.2(4)
N2 C14 C15 . . 110.7(4)
N2 C14 C16 . . 111.9(4)
C15 C14 C16 . . 112.3(4)
N2 C14 C13 . . 99.5(3)
C15 C14 C13 . . 110.8(4)
C16 C14 C13 . . 111.0(4)
O4 C17 O3 . . 118.9(4)
O4 C17 B2 . . 127.6(4)
O3 C17 B2 . . 113.5(4)
C19 C18 C23 . . 116.6(4)
C19 C18 B2 . . 124.6(4)
C23 C18 B2 . . 118.9(4)
C18 C19 C20 . . 121.6(4)
C21 C20 C19 . . 120.3(4)
C20 C21 C22 . . 119.0(4)
C23 C22 C21 . . 120.7(5)
C22 C23 C18 . . 121.8(4)
Cl2 C24 Cl1 . . 103.2(10)
C11 N1 C7 . . 109.4(4)
C11 N1 B1 . . 112.4(4)
C7 N1 B1 . . 133.1(4)
C12 N2 C14 . . 110.5(4)
C12 N2 B1 . . 113.3(4)
C14 N2 B1 . . 136.1(3)
C11 O1 C10 . . 106.2(3)
C12 O2 C13 . . 107.0(3)
C17 O3 B1 . . 117.0(3)

loop_
_geom_bond_atom_site_label_1
_geom_bond_atom_site_label_2
_geom_bond_site_symmetry_2
_geom_bond_distance
B1 O3 . 1.509(6)
B1 C1 . 1.586(7)
B1 N2 . 1.594(7)
B1 N1 . 1.598(6)
B2 C12 . 1.596(7)
B2 C11 . 1.602(7)
B2 C18 . 1.606(6)
B2 C17 . 1.673(7)
C1 C6 . 1.400(6)
C1 C2 . 1.407(6)
C2 C3 . 1.389(6)
C3 C4 . 1.383(7)
C4 C5 . 1.377(7)
C5 C6 . 1.391(6)
C7 N1 . 1.500(6)
C7 C9 . 1.515(7)
C7 C8 . 1.527(6)
C7 C10 . 1.531(7)
C10 O1 . 1.475(6)
C11 N1 . 1.306(5)
C11 O1 . 1.332(5)
C12 N2 . 1.310(5)
C12 O2 . 1.329(5)
C13 O2 . 1.471(5)
C13 C14 . 1.551(7)
C14 N2 . 1.500(6)
C14 C15 . 1.517(6)
C14 C16 . 1.522(6)
C17 O4 . 1.206(5)
C17 O3 . 1.357(5)
C18 C19 . 1.392(6)
C18 C23 . 1.405(6)
C19 C20 . 1.400(6)
C20 C21 . 1.372(6)
C21 C22 . 1.390(6)
C22 C23 . 1.374(6)
C24 Cl2 . 1.776(13)
C24 Cl1 . 1.851(13)
